data_1539640
loop_
_publ_author_name
'Beck, H.P.'
'Milius, W.'

_publ_section_title
;
 ns2 Cations as a prerequisite for a structure type and their interaction
 in ternary halides with the formula type A4BX6 (A: In, Tl; B: Cd, Pb, Ge;
 X: Cl, Br, I)
;
_journal_name_full 'Zeitschrift fuer Anorganische und Allgemeine Chemie'
_journal_page_first 105
_journal_page_last 114
_journal_volume 562
_journal_year 1988
_chemical_formula_sum 'Cd I6 In4'
_chemical_name_systematic 'In4 (Cd I6)'
_space_group_IT_number 128
_symmetry_space_group_name_Hall '-P 4 2n'
_symmetry_space_group_name_H-M 'P 4/m n c'
_cell_angle_alpha 90
_cell_angle_beta 90
_cell_angle_gamma 90
_cell_formula_units_Z 2
_cell_length_a 9.06
_cell_length_b 9.06
_cell_length_c 9.754
_cell_volume 800.643
_citation_journal_id_ASTM ZAACAB
_cod_data_source_file Beck_ZAACAB_1988_1486.cif
_cod_data_source_block Cd1I6In4
_cod_original_cell_volume 800.6435
_cod_original_formula_sum 'Cd1 I6 In4'
_cod_database_code 1539640

loop_
_symmetry_equiv_pos_as_xyz
x,y,z
-y,x,z
-x,-y,z
y,-x,z
x+1/2,-y+1/2,-z+1/2
y+1/2,x+1/2,-z+1/2
-x+1/2,y+1/2,-z+1/2
-y+1/2,-x+1/2,-z+1/2
-x,-y,-z
y,-x,-z
x,y,-z
-y,x,-z
-x-1/2,y-1/2,z-1/2
-y-1/2,-x-1/2,z-1/2
x-1/2,-y-1/2,z-1/2
y-1/2,x-1/2,z-1/2

loop_
_atom_site_label
_atom_site_type_symbol
_atom_site_fract_x
_atom_site_fract_y
_atom_site_fract_z
_atom_site_occupancy
_atom_site_U_iso_or_equiv
I2 I-1 0.30954 0.14985 0 1 0.0
Cd1 Cd+2 0 0 0 1 0.0
In1 In+1 0.35829 0.85829 0.25 1 0.0
I1 I-1 0 0 0.71048 1 0.0
